data_1000481
loop_
_publ_author_name
'Fourquet, J L'
'Duroy, H'

_publ_section_title 'Crystal Structures of Ba Fe F5 * H2 O'
_journal_coden_ASTM EJSCE5
_journal_name_full
;
European Journal of Solid State Inorganic Chemistry
;
_journal_page_first 413
_journal_page_last 418
_journal_volume 26
_journal_year 1989
_chemical_formula_structural 'Ba Fe F5 H2 O'
_chemical_formula_sum 'Ba F5 Fe H2 O'
_chemical_name_systematic 'Barium iron fluoride hydrate (1/1/5/1)'
_space_group_IT_number 60
_symmetry_cell_setting orthorhombic
_symmetry_Int_Tables_number 60
_symmetry_space_group_name_Hall '-P 2n 2ab'
_symmetry_space_group_name_H-M 'P b c n'
_cell_angle_alpha 90
_cell_angle_beta 90
_cell_angle_gamma 90
_cell_formula_units_Z 8
_cell_length_a 10.314(5)
_cell_length_b 7.317(4)
_cell_length_c 13.463(7)
_cell_volume 1016.0
_exptl_crystal_density_meas 4
_refine_ls_R_factor_all 0.0357
_cod_original_formula_sum 'H2 Ba F5 Fe O'
_cod_database_code 1000481

loop_
_symmetry_equiv_pos_as_xyz
x,y,z
1/2-x,1/2-y,1/2+z
1/2+x,1/2-y,-z
-x,y,1/2-z
-x,-y,-z
1/2+x,1/2+y,1/2-z
1/2-x,1/2+y,z
x,-y,1/2+z

loop_
_atom_site_aniso_label
_atom_site_aniso_U_11
_atom_site_aniso_U_12
_atom_site_aniso_U_13
_atom_site_aniso_U_22
_atom_site_aniso_U_23
_atom_site_aniso_U_33
Ba1 0.0139(2) -0.0006(1) 0.0008(1) 0.0112(2) -0.0006(1) 0.0120(2)
Fe1 0.0109(4) 0.0005(2) -0.0013(2) 0.0071(3) 0.0005(2) 0.0103(3)
F1 0.0134(12) 0.0071(10) -0.0047(10) 0.0192(13) 0.0005(11) 0.0207(13)
F2 0.0221(14) -0.0036(12) 0.0028(9) 0.0168(14) 0.0018(10) 0.0137(12)
F3 0.0260(14) 0.0002(12) 0.0036(11) 0.0220(12) -0.0063(11) 0.0132(13)
F4 0.0151(12) 0.0036(10) 0.0046(10) 0.0148(12) 0.0011(10) 0.0216(13)
F5 0.0172(15) -0.0030(11) -0.0027(10) 0.0065(14) 0.0007(12) 0.0369(19)
O1 0.0269(24) -0.0015(20) 0.0107(21) 0.0226(20) -0.0034(21) 0.0595(30)

loop_
_atom_site_label
_atom_site_type_symbol
_atom_site_symmetry_multiplicity
_atom_site_Wyckoff_symbol
_atom_site_fract_x
_atom_site_fract_y
_atom_site_fract_z
_atom_site_occupancy
_atom_site_attached_hydrogens
_atom_site_calc_flag
Ba1 Ba2+ 8 d 0.3696 0.0729 0.8796 1. 0 d
Fe1 Fe3+ 8 d 0.2590(1) 0.2379(1) 0.1304 1. 0 d
F1 F1- 8 d 0.4001(3) 0.1774(4) 0.6858(2) 1. 0 d
F2 F1- 8 d 0.3037(3) 0.7707(4) 0.9967(2) 1. 0 d
F3 F1- 8 d 0.1822(3) 0.2885(4) 0.7641(2) 1. 0 d
F4 F1- 8 d 0.4189(3) 0.1526(4) 0.0740(2) 1. 0 d
F5 F1- 8 d 0.1804(3) 0.0071(4) 0.6289(2) 1. 0 d
O1 O2- 8 d 0.4081(5) 0.4628(7) 0.8936(4) 1. 2 d

loop_
_atom_type_symbol
_atom_type_oxidation_number
Ba2+ 2.000
Fe3+ 3.000
F1- -1.000
O2- -2.000
H1+ 1.000
